data_2207604
loop_
_publ_author_name
'Rui Zhang'
'Yongzhou Hu'

_publ_section_title
;
 6-Bromo-3-(2-methylpropenyl)imidazo[1,2-<i>a</i>]pyridine
;
_journal_coeditor_code NC6047
_journal_issue 12
_journal_name_full 'Acta Crystallographica Section E'
_journal_page_first o4037
_journal_page_last o4038
_journal_paper_doi 10.1107/S1600536805035634
_journal_volume 61
_journal_year 2005
_chemical_formula_iupac 'C11 H11 Br N2'
_chemical_formula_moiety 'C11 H11 Br N2'
_chemical_formula_sum 'C11 H11 Br N2'
_chemical_formula_weight 251.13
_chemical_name_systematic
;
6-Bromo-3-(2-methylpropenyl)imidazo[1,2-a]pyridine
;
_space_group_IT_number 2
_symmetry_cell_setting triclinic
_symmetry_space_group_name_Hall '-P 1'
_symmetry_space_group_name_H-M 'P -1'
_cell_angle_alpha 87.773(3)
_cell_angle_beta 73.715(2)
_cell_angle_gamma 79.578(4)
_cell_formula_units_Z 2
_cell_length_a 6.5532(6)
_cell_length_b 7.5940(10)
_cell_length_c 11.0260(10)
_cell_measurement_reflns_used 2749
_cell_measurement_temperature 295.0(10)
_cell_measurement_theta_max 27.5
_cell_measurement_theta_min 2.7
_cell_volume 517.96(10)
_computing_cell_refinement PROCESS-AUTO
_computing_data_collection 'PROCESS-AUTO (Rigaku, 1998)'
_computing_data_reduction 'CrystalStructure (Rigaku/MSC, 2004)'
_computing_molecular_graphics 'ORTEP-3 for Windows (Farrugia,1997)'
_computing_publication_material CrystalStructure
_computing_structure_refinement 'CRYSTALS (Watkin <i>et al.</i>,  2003)'
_computing_structure_solution 'SIR97 (Altomare <i>et al.</i>,  1999)'
_diffrn_detector_area_resol_mean 10.00
_diffrn_measured_fraction_theta_full 0.9881
_diffrn_measured_fraction_theta_max 0.9877
_diffrn_measurement_device_type 'Rigaku R-AXIS RAPID'
_diffrn_measurement_method \w
_diffrn_radiation_type 'Mo K\a'
_diffrn_radiation_wavelength 0.7107
_diffrn_reflns_av_R_equivalents 0.042
_diffrn_reflns_limit_h_max 8
_diffrn_reflns_limit_h_min -8
_diffrn_reflns_limit_k_max 9
_diffrn_reflns_limit_k_min -9
_diffrn_reflns_limit_l_max 11
_diffrn_reflns_limit_l_min -14
_diffrn_reflns_number 4757
_diffrn_reflns_theta_full 27.00
_diffrn_reflns_theta_max 27.46
_diffrn_standards_decay_% 0
_diffrn_standards_interval_count 0
_diffrn_standards_number 0
_exptl_absorpt_coefficient_mu 3.940
_exptl_absorpt_correction_T_max 0.359
_exptl_absorpt_correction_T_min 0.323
_exptl_absorpt_correction_type multi-scan
_exptl_absorpt_process_details '(ABSCOR; Higashi, 1995)'
_exptl_crystal_colour colorless
_exptl_crystal_density_diffrn 1.610
_exptl_crystal_density_method 'not measured'
_exptl_crystal_description chunk
_exptl_crystal_F_000 252.00
_exptl_crystal_size_max 0.30
_exptl_crystal_size_mid 0.28
_exptl_crystal_size_min 0.26
_refine_diff_density_max 0.43
_refine_diff_density_min -0.42
_refine_ls_extinction_coef 27(7)
_refine_ls_extinction_method 'Larson (1970), equation 22'
_refine_ls_goodness_of_fit_ref 1.009
_refine_ls_hydrogen_treatment constr
_refine_ls_number_parameters 128
_refine_ls_number_reflns 2243
_refine_ls_R_factor_gt 0.0380
_refine_ls_shift/su_max 0.0000
_refine_ls_structure_factor_coef Fsqd
_refine_ls_weighting_details 'w = 1/[0.0014Fo^2^ + 1.3\s(Fo^2^)]/(4Fo^2^)'
_refine_ls_weighting_scheme calc
_refine_ls_wR_factor_ref 0.1140
_reflns_number_gt 1906
_reflns_number_total 2338
_reflns_threshold_expression F^2^>2\s(F^2^)
_cod_data_source_file nc6047.cif
_cod_data_source_block I
_cod_original_cell_volume 518.00(10)
_cod_database_code 2207604

loop_
_symmetry_equiv_pos_site_id
_symmetry_equiv_pos_as_xyz
1 +X,+Y,+Z
2 -X,-Y,-Z

loop_
_atom_site_label
_atom_site_fract_x
_atom_site_fract_y
_atom_site_fract_z
_atom_site_U_iso_or_equiv
_atom_site_adp_type
_atom_site_calc_flag
_atom_site_refinement_flags
_atom_site_occupancy
_atom_site_type_symbol
Br1 0.91071(5) 0.06232(5) -0.20117(3) 0.05650(10) Uani d . 1.00 Br
N1 0.1140(4) 0.4294(4) 0.1690(3) 0.0468(7) Uani d . 1.00 N
N4 0.4609(3) 0.2919(3) 0.1142(2) 0.0344(6) Uani d . 1.00 N
C2 0.1989(5) 0.4206(4) 0.2709(3) 0.0445(8) Uani d . 1.00 C
C3 0.4109(4) 0.3371(4) 0.2413(3) 0.0382(7) Uani d . 1.00 C
C5 0.6489(4) 0.2069(4) 0.0327(3) 0.0385(7) Uani d . 1.00 C
C6 0.6526(5) 0.1793(4) -0.0875(3) 0.0417(7) Uani d . 1.00 C
C7 0.4675(6) 0.2363(5) -0.1319(3) 0.0490(9) Uani d . 1.00 C
C8 0.2831(5) 0.3197(5) -0.0508(3) 0.0488(9) Uani d . 1.00 C
C9 0.2738(5) 0.3509(4) 0.0753(3) 0.0400(7) Uani d . 1.00 C
C10 0.5730(4) 0.3017(4) 0.3101(3) 0.0415(7) Uani d . 1.00 C
C11 0.5432(5) 0.2659(4) 0.4319(3) 0.0398(7) Uani d . 1.00 C
C12 0.3314(5) 0.2466(5) 0.5230(3) 0.0530(9) Uani d . 1.00 C
C13 0.7278(5) 0.2393(5) 0.4899(3) 0.0505(9) Uani d . 1.00 C
H1 0.1167 0.4688 0.3551 0.052 Uiso c R 1.00 H
H2 0.7780 0.1670 0.0616 0.045 Uiso c R 1.00 H
H3 0.4737 0.2152 -0.2201 0.060 Uiso c R 1.00 H
H4 0.1545 0.3587 -0.0804 0.060 Uiso c R 1.00 H
H5 0.7221 0.3045 0.2607 0.050 Uiso c R 1.00 H
H6 0.2589 0.3612 0.5604 0.063 Uiso c R 1.00 H
H7 0.3559 0.1644 0.5879 0.063 Uiso c R 1.00 H
H8 0.2436 0.2019 0.4790 0.063 Uiso c R 1.00 H
H9 0.7237 0.3473 0.5337 0.063 Uiso c R 1.00 H
H10 0.7160 0.1422 0.5484 0.063 Uiso c R 1.00 H
H11 0.8617 0.2123 0.4246 0.063 Uiso c R 1.00 H

loop_
_atom_site_aniso_label
_atom_site_aniso_U_11
_atom_site_aniso_U_22
_atom_site_aniso_U_33
_atom_site_aniso_U_12
_atom_site_aniso_U_13
_atom_site_aniso_U_23
Br1 0.0548(3) 0.0634(3) 0.0408(2) 0.0031(2) -0.00410(10) -0.00610(10)
N1 0.0330(10) 0.053(2) 0.0530(10) 0.0000(10) -0.0150(10) 0.0040(10)
N4 0.0300(10) 0.0400(10) 0.0350(10) -0.0048(9) -0.0118(9) 0.0037(9)
C2 0.0390(10) 0.048(2) 0.044(2) -0.0050(10) -0.0080(10) 0.0000(10)
C3 0.0340(10) 0.044(2) 0.0350(10) -0.0080(10) -0.0080(10) 0.0020(10)
C5 0.0330(10) 0.044(2) 0.0370(10) -0.0030(10) -0.0100(10) 0.0050(10)
C6 0.0410(10) 0.046(2) 0.0350(10) -0.0050(10) -0.0080(10) 0.0020(10)
C7 0.057(2) 0.057(2) 0.037(2) -0.0100(10) -0.0200(10) 0.0050(10)
C8 0.0440(10) 0.058(2) 0.049(2) -0.0050(10) -0.0240(10) 0.0100(10)
C9 0.0360(10) 0.041(2) 0.045(2) -0.0060(10) -0.0170(10) 0.0090(10)
C10 0.0300(10) 0.054(2) 0.0400(10) -0.0050(10) -0.0100(10) -0.0040(10)
C11 0.0380(10) 0.042(2) 0.0400(10) -0.0050(10) -0.0110(10) -0.0030(10)
C12 0.045(2) 0.064(2) 0.049(2) -0.0140(10) -0.0090(10) 0.010(2)
C13 0.047(2) 0.063(2) 0.047(2) -0.0080(10) -0.0220(10) -0.0060(10)

loop_
_atom_type_symbol
_atom_type_description
_atom_type_scat_dispersion_real
_atom_type_scat_dispersion_imag
_atom_type_scat_source
C C 0.003 0.002
;
International Tables for Crystallography
(1992, Vol. C, Tables 4.2.6.8 and 6.1.1.4)
;
H H 0.000 0.000
;
International Tables for Crystallography
(1992, Vol. C, Table 6.1.1.4)
;
N N 0.006 0.003
;
International Tables for Crystallography
(1992, Vol. C, Tables 4.2.6.8 and 6.1.1.4)
;
Br Br -0.290 2.459
;
International Tables for Crystallography
(1992, Vol. C, Tables 4.2.6.8 and 6.1.1.4)
;

loop_
_geom_angle_atom_site_label_1
_geom_angle_atom_site_label_2
_geom_angle_atom_site_label_3
_geom_angle
Br1 C6 C5 119.2(2)
Br1 C6 C7 119.0(2)
N1 C2 C3 112.6(3)
C9 N1 C2 104.8(3)
N1 C9 N4 111.2(3)
N1 C9 C8 130.8(3)
C5 N4 C3 131.1(3)
N4 C3 C2 104.2(3)
C9 N4 C3 107.1(2)
N4 C3 C10 121.3(2)
N4 C5 C6 118.7(3)
C9 N4 C5 121.8(2)
N4 C9 C8 118.0(2)
C2 C3 C10 134.3(3)
C3 C10 C11 127.7(3)
C5 C6 C7 121.7(2)
C6 C7 C8 119.1(3)
C7 C8 C9 120.6(3)
C10 C11 C12 125.0(3)
C10 C11 C13 121.1(3)
C13 C11 C12 113.9(3)
N1 C2 H1 123.6917
N4 C5 H2 120.6512
H1 C2 C3 123.6985
C3 C10 H5 116.1437
H2 C5 C6 120.6491
C6 C7 H3 120.4560
H3 C7 C8 120.4550
C7 C8 H4 119.6834
H4 C8 C9 119.6706
H5 C10 C11 116.1477
C11 C12 H6 109.4744
C11 C12 H8 109.4673
C11 C12 H7 109.4686
C11 C13 H9 108.9247
C11 C13 H10 109.9005
C11 C13 H11 109.4737
H8 C12 H6 109.4705
H7 C12 H6 109.4723
H8 C12 H7 109.4743
H10 C13 H9 109.4721
H11 C13 H9 109.7492
H11 C13 H10 109.3078

loop_
_geom_bond_atom_site_label_1
_geom_bond_atom_site_label_2
_geom_bond_distance
Br1 C6 1.891(3)
N1 C2 1.381(5)
N1 C9 1.317(4)
N4 C3 1.389(4)
N4 C5 1.370(3)
N4 C9 1.404(4)
C2 C3 1.372(4)
C3 C10 1.452(4)
C5 C6 1.343(4)
C6 C7 1.423(5)
C7 C8 1.349(4)
C8 C9 1.402(5)
C10 C11 1.326(4)
C11 C12 1.495(4)
C11 C13 1.500(5)
C2 H1 0.9800
C5 H2 0.9800
C7 H3 0.9800
C8 H4 0.9800
C10 H5 0.9800
C12 H6 0.9600
C12 H7 0.9600
C12 H8 0.9600
C13 H9 0.9600
C13 H10 0.9600
C13 H11 0.9600

loop_
_geom_contact_atom_site_label_1
_geom_contact_atom_site_label_2
_geom_contact_distance
_geom_contact_site_symmetry_2
Br1 C5 2.803(2) .
Br1 C7 2.866(3) .
N1 N4 2.246(3) .
N1 C3 2.291(4) .
N1 C5 3.536(3) .
N1 C6 3.555(4) 2_665
N1 C8 2.473(4) .
N1 C8 3.466(4) 2_565
N4 C2 2.179(3) .
N4 C6 2.334(3) .
N4 C7 2.749(4) .
N4 C8 2.405(4) .
N4 C10 2.476(4) .
C2 C5 3.533(3) .
C2 C8 3.526(5) .
C2 C9 2.139(4) .
C2 C10 2.603(4) .
C2 C11 3.278(5) .
C2 C12 3.298(5) .
C3 C5 2.512(3) .
C3 C7 3.561(5) 2_665
C3 C8 3.561(5) .
C3 C9 2.246(5) .
C3 C11 2.494(4) .
C3 C12 3.073(4) .
C5 C7 2.416(5) .
C5 C8 2.786(5) .
C5 C9 2.425(4) .
C5 C9 3.594(4) 2_665
C5 C10 3.051(4) .
C6 N1 3.555(4) 2_665
C6 C8 2.390(4) .
C6 C9 2.756(4) .
C7 C3 3.561(5) 2_665
C7 C9 2.391(4) .
C8 N1 3.466(4) 2_565
C9 C5 3.594(4) 2_665
C10 C12 2.504(4) .
C10 C13 2.463(5) .
C12 C13 2.510(5) .
Br1 H2 2.8807 .
Br1 H3 2.9503 .
Br1 H4 3.4816 1_655
Br1 H7 3.3755 1_654
Br1 H10 3.3451 1_554
N1 H1 2.0903 .
N1 H4 2.7518 .
N1 H4 2.5412 2_565
N1 H5 2.8049 1_455
N1 H6 3.5033 2_566
N1 H11 3.3776 1_455
N4 H1 3.1254 .
N4 H2 2.0513 .
N4 H4 3.2944 .
N4 H5 2.6775 .
C2 H5 3.4285 1_455
C2 H5 3.3530 .
C2 H6 3.3281 .
C2 H6 3.2427 2_566
C2 H8 2.8311 .
C2 H9 3.0393 2_666
C2 H11 3.0356 1_455
C3 H1 2.0820 .
C3 H2 2.7899 .
C3 H3 3.5989 2_665
C3 H5 2.0789 .
C3 H6 3.3799 .
C3 H8 2.7771 .
C3 H9 3.3385 2_666
C5 H3 3.2930 .
C5 H4 3.5802 1_655
C5 H5 2.8370 .
C6 H2 2.0261 .
C6 H3 2.0974 .
C6 H4 3.2820 .
C7 H2 3.3059 .
C7 H4 2.0226 .
C7 H7 3.4526 1_554
C7 H10 3.4855 1_554
C8 H2 3.5795 1_455
C8 H3 2.0301 .
C8 H4 3.4200 2_565
C9 H1 3.0790 .
C9 H2 3.3104 .
C9 H3 3.2807 .
C9 H4 2.0703 .
C9 H4 3.2287 2_565
C10 H1 2.9396 .
C10 H2 2.8312 .
C10 H6 2.9382 .
C10 H6 3.4633 2_666
C10 H7 3.2151 .
C10 H8 2.6324 .
C10 H9 2.9546 .
C10 H9 3.2333 2_666
C10 H10 3.1574 .
C10 H11 2.5385 .
C11 H1 3.2511 .
C11 H5 1.9660 .
C11 H6 2.0283 .
C11 H6 3.3348 2_666
C11 H7 2.0282 .
C11 H7 3.2181 2_656
C11 H8 2.0282 .
C11 H9 2.0260 .
C11 H9 3.1125 2_666
C11 H10 2.0374 .
C11 H11 2.0325 .
C12 H1 2.9344 .
C12 H1 3.2890 2_566
C12 H3 3.2098 1_556
C12 H5 3.3566 .
C12 H7 3.4662 2_656
C12 H9 2.8449 .
C12 H9 3.0995 2_666
C12 H10 2.5912 .
C12 H10 3.1752 2_656
C12 H11 3.5921 1_455
C12 H11 3.3015 .
C13 H1 3.3194 1_655
C13 H1 3.3111 2_666
C13 H3 3.1800 1_556
C13 H5 2.5656 .
C13 H6 2.9313 .
C13 H6 3.0752 2_666
C13 H7 2.5316 .
C13 H7 3.3933 2_656
C13 H8 3.2722 .
C13 H8 3.3086 1_655
C13 H8 3.3314 2_656
H1 C12 3.2890 2_566
H1 C13 3.3194 1_455
H1 C13 3.3111 2_666
H2 C8 3.5795 1_655
H3 C3 3.5989 2_665
H3 C12 3.2098 1_554
H3 C13 3.1800 1_554
H4 Br1 3.4816 1_455
H4 N1 2.5412 2_565
H4 C5 3.5802 1_455
H4 C8 3.4200 2_565
H4 C9 3.2287 2_565
H5 N1 2.8049 1_655
H5 C2 3.4285 1_655
H6 N1 3.5033 2_566
H6 C2 3.2427 2_566
H6 C10 3.4633 2_666
H6 C11 3.3348 2_666
H6 C13 3.0752 2_666
H7 Br1 3.3755 1_456
H7 C7 3.4526 1_556
H7 C11 3.2181 2_656
H7 C12 3.4662 2_656
H7 C13 3.3933 2_656
H8 C13 3.3086 1_455
H8 C13 3.3314 2_656
H9 C2 3.0393 2_666
H9 C3 3.3385 2_666
H9 C10 3.2333 2_666
H9 C11 3.1125 2_666
H9 C12 3.0995 2_666
H10 Br1 3.3451 1_556
H10 C7 3.4855 1_556
H10 C12 3.1752 2_656
H11 N1 3.3776 1_655
H11 C2 3.0356 1_655
H11 C12 3.5921 1_655

loop_
_geom_torsion_atom_site_label_1
_geom_torsion_atom_site_label_2
_geom_torsion_atom_site_label_3
_geom_torsion_atom_site_label_4
_geom_torsion
C9 N1 C2 C3 0.0(3)
C2 N1 C9 N4 -0.2(3)
C2 N1 C9 C8 179.8(3)
C5 N4 C3 C2 179.7(3)
C3 N4 C5 C6 179.9(3)
C3 N4 C9 N1 0.3(3)
C3 N4 C9 C8 -179.7(3)
N1 C2 C3 N4 0.1(3)
N4 C3 C10 C11 -149.6(3)
N4 C5 C6 Br1 180.0(2)
Br1 C6 C7 C8 179.9(2)
C6 C7 C8 C9 0.4(5)
C7 C8 C9 N1 179.6(3)
C7 C8 C9 N4 -0.4(5)
C3 C10 C11 C12 3.0(6)

loop_
_cod_related_entry_id
_cod_related_entry_database
_cod_related_entry_code
1 ChemSpider 20572920
